data_4066254
loop_
_publ_author_name
'Miao, Xiaowei'
'Blokhin, Anton'
'Pasynskii, Alexandr'
'Nefedov, Sergey'
'Osipov, Sergey N.'
'Roisnel, Thierry'
'Bruneau, Christian'
'Dixneuf, Pierre H.'

_publ_section_title
;
 Alkylidene-Ruthenium-Tin Catalysts for the Formation of Fatty Nitriles
 and Esters via Cross-Metathesis of Plant Oil Derivatives&#x2020;
;
_journal_issue 21
_journal_name_full Organometallics
_journal_page_first 5257
_journal_paper_doi 10.1021/om100372b
_journal_volume 29
_journal_year 2010
_chemical_compound_source 'synthesis as described'
_chemical_formula_moiety 'C50 H78  Cl9 P2 Ru2 Sn2, C18 H34 P, 2(C4 H10 O)'
_chemical_formula_sum 'C76 H132 Cl9 O2 P3 Ru2 Sn2'
_chemical_formula_weight 1929.3
_chemical_name_systematic
;
 ?
;
_space_group_IT_number 2
_symmetry_cell_setting triclinic
_symmetry_Int_Tables_number 2
_symmetry_space_group_name_Hall '-P 1'
_symmetry_space_group_name_H-M 'P -1'
_atom_sites_solution_hydrogens geom
_atom_sites_solution_primary direct
_atom_sites_solution_secondary difmap
_audit_conform_dict_location ftp://ftp.iucr.org/pub/cif_core.dic
_audit_conform_dict_name cif_core.dic
_audit_conform_dict_version 2.3
_audit_creation_date 2010-04-27T18:05:08-00:00
_audit_creation_method 'WinGX routine CIF_UPDATE'
_cell_angle_alpha 87.934(4)
_cell_angle_beta 81.224(4)
_cell_angle_gamma 66.866(3)
_cell_formula_units_Z 2
_cell_length_a 13.8127(9)
_cell_length_b 16.6947(9)
_cell_length_c 21.1828(14)
_cell_measurement_reflns_used 4568
_cell_measurement_temperature 100(2)
_cell_measurement_theta_max 26.23
_cell_measurement_theta_min 2.51
_cell_measurement_wavelength 0.71073
_cell_volume 4437.8(5)
_computing_cell_refinement 'Bruker SMART'
_computing_data_collection 'Bruker SAINT'
_computing_data_reduction 'Bruker SAINT'
_computing_molecular_graphics 'Ortep-3 for Windows (Farrugia, 1997)'
_computing_publication_material
;
           WinGX publication routines (Farrugia, 1999),
           CRYSCAL (T. Roisnel, local program)
;
_computing_structure_refinement 'SHELXL-97 (Sheldrick, 1997)'
_computing_structure_solution 'SIR97 (Altomare et al., 1999))'
_diffrn_ambient_temperature 100(2)
_diffrn_detector 'CCD plate'
_diffrn_measured_fraction_theta_full 0.983
_diffrn_measured_fraction_theta_max 0.983
_diffrn_measurement_device_type 'APEXII, Bruker-AXS'
_diffrn_measurement_method 'CCD rotation images, thin slices'
_diffrn_radiation_monochromator graphite
_diffrn_radiation_probe x-ray
_diffrn_radiation_type MoK\a
_diffrn_radiation_wavelength 0.71073
_diffrn_reflns_av_R_equivalents 0.0952
_diffrn_reflns_av_unetI/netI 0.1414
_diffrn_reflns_limit_h_max 17
_diffrn_reflns_limit_h_min -17
_diffrn_reflns_limit_k_max 21
_diffrn_reflns_limit_k_min -21
_diffrn_reflns_limit_l_max 27
_diffrn_reflns_limit_l_min -27
_diffrn_reflns_number 45866
_diffrn_reflns_theta_full 27.48
_diffrn_reflns_theta_max 27.48
_diffrn_reflns_theta_min 2.92
_exptl_absorpt_coefficient_mu 1.255
_exptl_absorpt_correction_T_max 0.951
_exptl_absorpt_correction_T_min 0.680
_exptl_absorpt_correction_type multi-scan
_exptl_absorpt_process_details
;
  [Sheldrick, G.M. (2002). SADABS Bruker AXS Inc., Madison, Wisconsin, USA]
;
_exptl_crystal_colour brown
_exptl_crystal_density_diffrn 1.444
_exptl_crystal_density_method 'not measured'
_exptl_crystal_description stick
_exptl_crystal_F_000 1980
_exptl_crystal_size_max 0.28
_exptl_crystal_size_mid 0.05
_exptl_crystal_size_min 0.04
_refine_diff_density_max 1.021
_refine_diff_density_min -2.032
_refine_diff_density_rms 0.195
_refine_ls_extinction_method none
_refine_ls_goodness_of_fit_ref 1.17
_refine_ls_hydrogen_treatment mixed
_refine_ls_matrix_type full
_refine_ls_number_parameters 790
_refine_ls_number_reflns 20004
_refine_ls_number_restraints 0
_refine_ls_restrained_S_all 1.17
_refine_ls_R_factor_all 0.144
_refine_ls_R_factor_gt 0.1065
_refine_ls_shift/su_max 0.001
_refine_ls_shift/su_mean 0
_refine_ls_structure_factor_coef Fsqd
_refine_ls_weighting_details 'calc w=1/[\s^2^(Fo^2^)+(0.0000P)^2^+41.0391P] where P=(Fo^2^+2Fc^2^)/3'
_refine_ls_weighting_scheme calc
_refine_ls_wR_factor_gt 0.1581
_refine_ls_wR_factor_ref 0.1722
_reflns_number_gt 14983
_reflns_number_total 20004
_reflns_threshold_expression >2sigma(I)
_cod_data_source_file om100372b_si_001.cif
_cod_data_source_block job
_cod_database_code 4066254

loop_
_symmetry_equiv_pos_as_xyz
'x, y, z'
'-x, -y, -z'

loop_
_atom_site_label
_atom_site_type_symbol
_atom_site_fract_x
_atom_site_fract_y
_atom_site_fract_z
_atom_site_U_iso_or_equiv
_atom_site_adp_type
_atom_site_occupancy
_atom_site_symmetry_multiplicity
_atom_site_calc_flag
_atom_site_refinement_flags
Ru1 Ru 0.79110(6) 0.05712(5) 0.79589(3) 0.00985(16) Uani 1 1 d .
Ru2 Ru 0.59239(6) 0.23865(5) 0.75436(3) 0.01054(16) Uani 1 1 d .
Sn1 Sn 0.72791(5) -0.04681(4) 0.86819(3) 0.01229(14) Uani 1 1 d .
Cl2 Cl 0.6111(2) -0.11131(16) 0.84276(13) 0.0240(6) Uani 1 1 d .
Cl3 Cl 0.8522(2) -0.17925(15) 0.90971(12) 0.0211(5) Uani 1 1 d .
Cl4 Cl 0.6302(3) 0.00989(17) 0.96904(13) 0.0392(8) Uani 1 1 d .
C5 C 0.8902(7) 0.0432(6) 0.8526(4) 0.015(2) Uani 1 1 d .
H5 H 0.9307 -0.0161 0.8604 0.018 Uiso 1 1 calc R
C6 C 0.9175(8) 0.1034(6) 0.8867(4) 0.018(2) Uani 1 1 d .
C7 C 0.9857(8) 0.0697(6) 0.9335(5) 0.020(2) Uani 1 1 d .
H7 H 1.013 0.009 0.941 0.024 Uiso 1 1 calc R
C8 C 1.0132(9) 0.1245(7) 0.9687(5) 0.027(2) Uani 1 1 d .
H8 H 1.0586 0.1015 1.0001 0.033 Uiso 1 1 calc R
C9 C 0.9731(8) 0.2134(6) 0.9571(5) 0.022(2) Uani 1 1 d .
H9 H 0.9906 0.2513 0.9813 0.027 Uiso 1 1 calc R
C10 C 0.9087(8) 0.2472(6) 0.9111(5) 0.018(2) Uani 1 1 d .
H10 H 0.883 0.3079 0.9036 0.022 Uiso 1 1 calc R
C11 C 0.8804(7) 0.1929(6) 0.8751(5) 0.016(2) Uani 1 1 d .
H11 H 0.8364 0.2168 0.8431 0.019 Uiso 1 1 calc R
P12 P 0.92573(19) -0.04994(15) 0.72699(11) 0.0119(5) Uani 1 1 d .
C13 C 1.0101(7) -0.0025(6) 0.6750(4) 0.0141(19) Uani 1 1 d .
H13 H 0.9606 0.0425 0.6495 0.017 Uiso 1 1 calc R
C14 C 1.0620(8) 0.0466(6) 0.7097(5) 0.017(2) Uani 1 1 d .
H14A H 1.0075 0.0885 0.7417 0.021 Uiso 1 1 calc R
H14B H 1.1176 0.0046 0.7325 0.021 Uiso 1 1 calc R
C15 C 1.1115(8) 0.0952(6) 0.6621(5) 0.019(2) Uani 1 1 d .
H15A H 1.1452 0.1255 0.6849 0.022 Uiso 1 1 calc R
H15B H 1.0551 0.1396 0.6412 0.022 Uiso 1 1 calc R
C16 C 1.1953(8) 0.0323(7) 0.6110(5) 0.025(2) Uani 1 1 d .
H16A H 1.224 0.0658 0.5795 0.03 Uiso 1 1 calc R
H16B H 1.255 -0.0087 0.6314 0.03 Uiso 1 1 calc R
C17 C 1.1476(8) -0.0191(7) 0.5765(5) 0.023(2) Uani 1 1 d .
H17A H 1.2042 -0.0618 0.5459 0.028 Uiso 1 1 calc R
H17B H 1.0932 0.0212 0.5521 0.028 Uiso 1 1 calc R
C18 C 1.0958(7) -0.0674(6) 0.6254(4) 0.017(2) Uani 1 1 d .
H18A H 1.063 -0.0987 0.6026 0.02 Uiso 1 1 calc R
H18B H 1.1512 -0.111 0.6474 0.02 Uiso 1 1 calc R
C19 C 0.8784(7) -0.1005(5) 0.6673(4) 0.0110(18) Uani 1 1 d .
H19 H 0.942 -0.1505 0.6461 0.013 Uiso 1 1 calc R
C20 C 0.8289(7) -0.0406(6) 0.6141(4) 0.0131(19) Uani 1 1 d .
H20A H 0.8808 -0.0184 0.591 0.016 Uiso 1 1 calc R
H20B H 0.7652 0.0099 0.6331 0.016 Uiso 1 1 calc R
C21 C 0.7968(8) -0.0905(6) 0.5667(4) 0.017(2) Uani 1 1 d .
H21A H 0.7596 -0.0496 0.5349 0.021 Uiso 1 1 calc R
H21B H 0.8618 -0.1359 0.5435 0.021 Uiso 1 1 calc R
C22 C 0.7240(9) -0.1334(7) 0.6005(5) 0.028(3) Uani 1 1 d .
H22A H 0.7103 -0.1684 0.569 0.033 Uiso 1 1 calc R
H22B H 0.6549 -0.0875 0.6187 0.033 Uiso 1 1 calc R
C23 C 0.7736(8) -0.1926(6) 0.6546(4) 0.019(2) Uani 1 1 d .
H23A H 0.8394 -0.2419 0.6363 0.023 Uiso 1 1 calc R
H23B H 0.723 -0.2167 0.677 0.023 Uiso 1 1 calc R
C24 C 0.8000(8) -0.1389(6) 0.7023(4) 0.015(2) Uani 1 1 d .
H24A H 0.8323 -0.1767 0.7369 0.017 Uiso 1 1 calc R
H24B H 0.7337 -0.0911 0.7218 0.017 Uiso 1 1 calc R
C25 C 1.0163(7) -0.1466(6) 0.7660(4) 0.014(2) Uani 1 1 d .
H25 H 0.9714 -0.154 0.8057 0.017 Uiso 1 1 calc R
C26 C 1.0620(7) -0.2360(6) 0.7303(4) 0.016(2) Uani 1 1 d .
H26A H 1.004 -0.2462 0.7143 0.019 Uiso 1 1 calc R
H26B H 1.1152 -0.2362 0.6931 0.019 Uiso 1 1 calc R
C27 C 1.1143(8) -0.3085(6) 0.7749(5) 0.022(2) Uani 1 1 d .
H27A H 1.1452 -0.365 0.751 0.027 Uiso 1 1 calc R
H27B H 1.0593 -0.3113 0.8099 0.027 Uiso 1 1 calc R
C28 C 1.2020(8) -0.2952(6) 0.8039(5) 0.025(2) Uani 1 1 d .
H28A H 1.2619 -0.3004 0.7697 0.03 Uiso 1 1 calc R
H28B H 1.2293 -0.341 0.8352 0.03 Uiso 1 1 calc R
C29 C 1.1596(8) -0.2053(6) 0.8372(5) 0.023(2) Uani 1 1 d .
H29A H 1.2185 -0.196 0.8528 0.027 Uiso 1 1 calc R
H29B H 1.1052 -0.2022 0.8744 0.027 Uiso 1 1 calc R
C30 C 1.1098(8) -0.1335(6) 0.7899(5) 0.018(2) Uani 1 1 d .
H30A H 1.1645 -0.1359 0.7531 0.022 Uiso 1 1 calc R
H30B H 1.0836 -0.0755 0.8113 0.022 Uiso 1 1 calc R
Cl35 Cl 0.65127(18) 0.18486(14) 0.85848(10) 0.0132(4) Uani 1 1 d .
Cl36 Cl 0.62841(18) 0.08567(13) 0.73790(11) 0.0135(4) Uani 1 1 d .
Cl37 Cl 0.79960(17) 0.17555(14) 0.72836(10) 0.0132(4) Uani 1 1 d .
Sn41 Sn 0.59011(5) 0.38465(4) 0.79178(3) 0.01300(15) Uani 1 1 d .
Cl42 Cl 0.7536(2) 0.39936(16) 0.79843(14) 0.0260(6) Uani 1 1 d .
Cl43 Cl 0.5115(2) 0.42254(15) 0.90120(12) 0.0231(6) Uani 1 1 d .
Cl44 Cl 0.5046(2) 0.52792(16) 0.75108(13) 0.0305(6) Uani 1 1 d .
C45 C 0.4437(7) 0.2797(6) 0.7820(4) 0.0132(19) Uani 1 1 d .
H45 H 0.4045 0.3372 0.7695 0.016 Uiso 1 1 calc R
C46 C 0.3797(8) 0.2386(6) 0.8189(5) 0.020(2) Uani 1 1 d .
C47 C 0.4200(8) 0.1662(6) 0.8586(5) 0.021(2) Uani 1 1 d .
H47 H 0.4937 0.1429 0.8622 0.025 Uiso 1 1 calc R
C48 C 0.3545(9) 0.1283(7) 0.8924(6) 0.033(3) Uani 1 1 d .
H48 H 0.383 0.081 0.9196 0.039 Uiso 1 1 calc R
C49 C 0.2482(9) 0.1601(8) 0.8859(6) 0.037(3) Uani 1 1 d .
H49 H 0.2046 0.1328 0.9079 0.044 Uiso 1 1 calc R
C50 C 0.2022(9) 0.2320(7) 0.8475(6) 0.035(3) Uani 1 1 d .
H50 H 0.129 0.2531 0.8432 0.042 Uiso 1 1 calc R
C51 C 0.2688(8) 0.2711(7) 0.8160(5) 0.021(2) Uani 1 1 d .
H51 H 0.2384 0.3214 0.7917 0.025 Uiso 1 1 calc R
P52 P 0.5548(2) 0.28014(15) 0.65066(11) 0.0133(5) Uani 1 1 d .
C53 C 0.4428(7) 0.3892(6) 0.6458(4) 0.017(2) Uani 1 1 d .
H53 H 0.4417 0.4238 0.6836 0.02 Uiso 1 1 calc R
C54 C 0.3316(8) 0.3884(6) 0.6527(5) 0.023(2) Uani 1 1 d .
H54A H 0.3243 0.3622 0.6134 0.028 Uiso 1 1 calc R
H54B H 0.323 0.3512 0.6888 0.028 Uiso 1 1 calc R
C55 C 0.2442(9) 0.4786(6) 0.6642(6) 0.032(3) Uani 1 1 d .
H55A H 0.2492 0.5046 0.7042 0.038 Uiso 1 1 calc R
H55B H 0.1737 0.4748 0.6687 0.038 Uiso 1 1 calc R
C56 C 0.2558(10) 0.5369(7) 0.6070(6) 0.035(3) Uani 1 1 d .
H56A H 0.2417 0.5148 0.5681 0.042 Uiso 1 1 calc R
H56B H 0.2026 0.5972 0.6162 0.042 Uiso 1 1 calc R
C57 C 0.3656(9) 0.5371(6) 0.5956(5) 0.030(3) Uani 1 1 d .
H57A H 0.3752 0.5669 0.6323 0.036 Uiso 1 1 calc R
H57B H 0.3726 0.5708 0.557 0.036 Uiso 1 1 calc R
C58 C 0.4539(9) 0.4453(6) 0.5868(5) 0.024(2) Uani 1 1 d .
H58A H 0.5244 0.4493 0.5816 0.028 Uiso 1 1 calc R
H58B H 0.4494 0.417 0.5477 0.028 Uiso 1 1 calc R
C59 C 0.6680(7) 0.2879(6) 0.5933(4) 0.0138(19) Uani 1 1 d .
H59 H 0.6375 0.317 0.5547 0.017 Uiso 1 1 calc R
C60 C 0.7156(8) 0.3472(5) 0.6203(4) 0.015(2) Uani 1 1 d .
H60A H 0.6576 0.404 0.6343 0.018 Uiso 1 1 calc R
H60B H 0.7487 0.3199 0.6581 0.018 Uiso 1 1 calc R
C61 C 0.7982(9) 0.3622(7) 0.5711(5) 0.027(3) Uani 1 1 d .
H61A H 0.83 0.397 0.5909 0.032 Uiso 1 1 calc R
H61B H 0.7634 0.3957 0.5355 0.032 Uiso 1 1 calc R
C62 C 0.8861(8) 0.2757(7) 0.5449(5) 0.028(3) Uani 1 1 d .
H62A H 0.9343 0.2874 0.5096 0.034 Uiso 1 1 calc R
H62B H 0.9285 0.247 0.579 0.034 Uiso 1 1 calc R
C63 C 0.8414(8) 0.2144(7) 0.5204(5) 0.026(2) Uani 1 1 d .
H63A H 0.8093 0.2389 0.4817 0.031 Uiso 1 1 calc R
H63B H 0.9004 0.1575 0.5082 0.031 Uiso 1 1 calc R
C64 C 0.7577(8) 0.2003(6) 0.5700(5) 0.020(2) Uani 1 1 d .
H64A H 0.7913 0.1693 0.6067 0.024 Uiso 1 1 calc R
H64B H 0.7275 0.1636 0.551 0.024 Uiso 1 1 calc R
C65 C 0.5237(8) 0.1981(6) 0.6092(5) 0.0188(9) Uani 1 1 d .
H65 H 0.5898 0.1436 0.6068 0.023 Uiso 1 1 calc R
C66 C 0.5072(8) 0.2183(6) 0.5389(5) 0.0188(9) Uani 1 1 d .
H66A H 0.44 0.2697 0.5375 0.023 Uiso 1 1 calc R
H66B H 0.5665 0.2322 0.5161 0.023 Uiso 1 1 calc R
C67 C 0.5026(8) 0.1397(6) 0.5053(5) 0.0188(9) Uani 1 1 d .
H67A H 0.4879 0.1552 0.4612 0.023 Uiso 1 1 calc R
H67B H 0.5726 0.0901 0.5027 0.023 Uiso 1 1 calc R
C68 C 0.4158(8) 0.1119(6) 0.5414(5) 0.0188(9) Uani 1 1 d .
H68A H 0.4173 0.0595 0.5202 0.023 Uiso 1 1 calc R
H68B H 0.3448 0.1592 0.5406 0.023 Uiso 1 1 calc R
C69 C 0.4351(8) 0.0919(6) 0.6114(5) 0.0188(9) Uani 1 1 d .
H69A H 0.3787 0.0746 0.6346 0.023 Uiso 1 1 calc R
H69B H 0.5045 0.0427 0.6121 0.023 Uiso 1 1 calc R
C70 C 0.4344(8) 0.1722(6) 0.6449(5) 0.0188(9) Uani 1 1 d .
H70A H 0.4458 0.1589 0.6898 0.023 Uiso 1 1 calc R
H70B H 0.3645 0.2213 0.6451 0.023 Uiso 1 1 calc R
P101 P 0.3021(2) 0.33782(15) 1.07901(12) 0.0147(5) Uani 1 1 d .
H901 H 0.266(8) 0.257(6) 1.079(5) 0.033 Uiso 1 1 d .
C101 C 0.4430(8) 0.2966(6) 1.0836(5) 0.018(2) Uani 1 1 d .
H101 H 0.455 0.2614 1.1231 0.022 Uiso 1 1 calc R
C102 C 0.5104(8) 0.2349(6) 1.0257(5) 0.020(2) Uani 1 1 d .
H10A H 0.4879 0.1856 1.0239 0.024 Uiso 1 1 calc R
H10B H 0.4988 0.267 0.9855 0.024 Uiso 1 1 calc R
C103 C 0.6288(7) 0.2001(6) 1.0327(5) 0.021(2) Uani 1 1 d .
H10C H 0.6414 0.162 1.07 0.025 Uiso 1 1 calc R
H10D H 0.6718 0.1645 0.9942 0.025 Uiso 1 1 calc R
C104 C 0.6646(7) 0.2744(6) 1.0412(5) 0.019(2) Uani 1 1 d .
H10E H 0.74 0.2498 1.0483 0.023 Uiso 1 1 calc R
H10F H 0.6599 0.3085 1.0018 0.023 Uiso 1 1 calc R
C105 C 0.5964(8) 0.3343(6) 1.0975(5) 0.024(2) Uani 1 1 d .
H10G H 0.6066 0.3015 1.1375 0.029 Uiso 1 1 calc R
H10H H 0.6194 0.383 1.1005 0.029 Uiso 1 1 calc R
C106 C 0.4803(8) 0.3702(6) 1.0903(5) 0.019(2) Uani 1 1 d .
H10I H 0.4691 0.4067 1.052 0.023 Uiso 1 1 calc R
H10J H 0.4376 0.4075 1.1281 0.023 Uiso 1 1 calc R
C111 C 0.2231(8) 0.3980(6) 1.1530(5) 0.0203(9) Uani 1 1 d .
H111 H 0.2307 0.4551 1.1529 0.024 Uiso 1 1 calc R
C112 C 0.2642(8) 0.3497(6) 1.2133(5) 0.0203(9) Uani 1 1 d .
H11A H 0.2605 0.2917 1.2142 0.024 Uiso 1 1 calc R
H11B H 0.3394 0.3414 1.2127 0.024 Uiso 1 1 calc R
C113 C 0.1945(8) 0.4045(6) 1.2730(5) 0.0203(9) Uani 1 1 d .
H11C H 0.2181 0.3726 1.3118 0.024 Uiso 1 1 calc R
H11D H 0.2045 0.46 1.2737 0.024 Uiso 1 1 calc R
C114 C 0.0761(8) 0.4243(6) 1.2741(5) 0.0203(9) Uani 1 1 d .
H11E H 0.0647 0.3692 1.2778 0.024 Uiso 1 1 calc R
H11F H 0.034 0.462 1.3118 0.024 Uiso 1 1 calc R
C115 C 0.0378(8) 0.4695(6) 1.2139(5) 0.0203(9) Uani 1 1 d .
H11G H 0.0411 0.5277 1.2129 0.024 Uiso 1 1 calc R
H11H H -0.0373 0.4778 1.2145 0.024 Uiso 1 1 calc R
C116 C 0.1049(8) 0.4172(6) 1.1539(5) 0.0203(9) Uani 1 1 d .
H11I H 0.0806 0.4504 1.1157 0.024 Uiso 1 1 calc R
H11J H 0.0953 0.3617 1.1523 0.024 Uiso 1 1 calc R
C121 C 0.2700(7) 0.4070(6) 1.0089(5) 0.015(2) Uani 1 1 d .
H121 H 0.3368 0.3882 0.9772 0.018 Uiso 1 1 calc R
C122 C 0.1867(8) 0.3887(6) 0.9769(5) 0.022(2) Uani 1 1 d .
H12A H 0.2152 0.3264 0.9638 0.026 Uiso 1 1 calc R
H12B H 0.121 0.4012 1.008 0.026 Uiso 1 1 calc R
C123 C 0.1602(9) 0.4449(7) 0.9184(5) 0.028(3) Uani 1 1 d .
H12C H 0.1016 0.4369 0.9015 0.034 Uiso 1 1 calc R
H12D H 0.2233 0.4259 0.8846 0.034 Uiso 1 1 calc R
C124 C 0.1268(8) 0.5423(6) 0.9352(5) 0.024(2) Uani 1 1 d .
H12E H 0.1132 0.5768 0.8961 0.029 Uiso 1 1 calc R
H12F H 0.06 0.5628 0.9661 0.029 Uiso 1 1 calc R
C125 C 0.2130(8) 0.5565(6) 0.9638(5) 0.022(2) Uani 1 1 d .
H12G H 0.1894 0.6191 0.9748 0.027 Uiso 1 1 calc R
H12H H 0.2783 0.5397 0.9318 0.027 Uiso 1 1 calc R
C126 C 0.2388(8) 0.5030(6) 1.0240(5) 0.022(2) Uani 1 1 d .
H12I H 0.2979 0.5112 1.0401 0.027 Uiso 1 1 calc R
H12J H 0.1757 0.5237 1.0577 0.027 Uiso 1 1 calc R
C201 C 0.6125(9) 0.2531(8) 0.3689(6) 0.039(3) Uani 1 1 d .
H20C H 0.5637 0.3076 0.3913 0.058 Uiso 1 1 calc R
H20D H 0.676 0.2605 0.3468 0.058 Uiso 1 1 calc R
H20E H 0.6333 0.2066 0.3998 0.058 Uiso 1 1 calc R
C202 C 0.5569(10) 0.2290(7) 0.3201(6) 0.040(3) Uani 1 1 d .
H20F H 0.4926 0.2212 0.3418 0.047 Uiso 1 1 calc R
H20G H 0.5351 0.2757 0.2887 0.047 Uiso 1 1 calc R
O203 O 0.6314(6) 0.1492(5) 0.2885(4) 0.038(2) Uani 1 1 d .
C204 C 0.5843(9) 0.1192(9) 0.2439(6) 0.044(3) Uani 1 1 d .
H20H H 0.5574 0.1647 0.2123 0.053 Uiso 1 1 calc R
H20I H 0.5235 0.1072 0.2666 0.053 Uiso 1 1 calc R
C205 C 0.6655(11) 0.0381(10) 0.2104(8) 0.067(5) Uani 1 1 d .
H20J H 0.6332 0.0176 0.1798 0.1 Uiso 1 1 calc R
H20K H 0.6915 -0.0069 0.2417 0.1 Uiso 1 1 calc R
H20L H 0.7252 0.0505 0.1875 0.1 Uiso 1 1 calc R
C211 C 0.3099(11) 0.3872(9) 0.4329(7) 0.053(4) Uani 1 1 d .
H21C H 0.3081 0.4198 0.3934 0.079 Uiso 1 1 calc R
H21D H 0.3464 0.3246 0.4227 0.079 Uiso 1 1 calc R
H21E H 0.3481 0.4044 0.4615 0.079 Uiso 1 1 calc R
C212 C 0.1968(11) 0.4068(8) 0.4654(6) 0.041(3) Uani 1 1 d .
H21F H 0.1594 0.4701 0.4751 0.049 Uiso 1 1 calc R
H21G H 0.1578 0.3901 0.4363 0.049 Uiso 1 1 calc R
O213 O 0.1975(7) 0.3602(5) 0.5229(4) 0.040(2) Uani 1 1 d .
C214 C 0.0944(11) 0.3798(10) 0.5584(7) 0.051(4) Uani 1 1 d .
H21H H 0.0478 0.3701 0.531 0.062 Uiso 1 1 calc R
H21I H 0.0623 0.4417 0.5728 0.062 Uiso 1 1 calc R
C215 C 0.1033(11) 0.3226(9) 0.6148(8) 0.063(5) Uani 1 1 d .
H21J H 0.0324 0.3362 0.6394 0.094 Uiso 1 1 calc R
H21K H 0.1492 0.3326 0.6419 0.094 Uiso 1 1 calc R
H21L H 0.1341 0.2614 0.6002 0.094 Uiso 1 1 calc R

loop_
_atom_site_aniso_label
_atom_site_aniso_U_11
_atom_site_aniso_U_22
_atom_site_aniso_U_33
_atom_site_aniso_U_23
_atom_site_aniso_U_13
_atom_site_aniso_U_12
Ru1 0.0139(4) 0.0097(3) 0.0071(4) 0.0002(3) -0.0009(3) -0.0061(3)
Ru2 0.0149(4) 0.0099(3) 0.0077(4) 0.0004(3) -0.0010(3) -0.0060(3)
Sn1 0.0179(3) 0.0113(3) 0.0094(3) 0.0010(2) 0.0000(3) -0.0083(3)
Cl2 0.0260(14) 0.0273(13) 0.0269(14) 0.0079(11) -0.0075(11) -0.0186(12)
Cl3 0.0214(13) 0.0211(12) 0.0249(14) 0.0105(10) -0.0081(10) -0.0118(10)
Cl4 0.070(2) 0.0199(13) 0.0190(14) -0.0037(11) 0.0217(14) -0.0176(14)
C5 0.018(5) 0.013(5) 0.013(5) 0.001(4) 0.005(4) -0.009(4)
C6 0.019(5) 0.027(5) 0.008(5) -0.003(4) 0.000(4) -0.010(4)
C7 0.025(6) 0.017(5) 0.019(5) 0.002(4) -0.004(4) -0.010(4)
C8 0.030(6) 0.035(6) 0.022(6) 0.000(5) -0.007(5) -0.018(5)
C9 0.029(6) 0.025(5) 0.019(6) -0.005(4) -0.009(5) -0.015(5)
C10 0.017(5) 0.017(5) 0.022(6) 0.001(4) -0.004(4) -0.008(4)
C11 0.016(5) 0.012(4) 0.018(5) 0.002(4) 0.000(4) -0.004(4)
P12 0.0145(12) 0.0112(11) 0.0102(12) -0.0015(9) -0.0009(9) -0.0054(10)
C13 0.018(5) 0.015(5) 0.010(5) 0.000(4) 0.000(4) -0.008(4)
C14 0.023(5) 0.018(5) 0.017(5) -0.006(4) -0.001(4) -0.013(4)
C15 0.018(5) 0.024(5) 0.016(5) -0.007(4) 0.002(4) -0.011(4)
C16 0.026(6) 0.039(6) 0.017(5) -0.006(5) 0.009(4) -0.025(5)
C17 0.027(6) 0.032(6) 0.010(5) -0.001(4) -0.002(4) -0.012(5)
C18 0.016(5) 0.018(5) 0.014(5) -0.002(4) 0.003(4) -0.007(4)
C19 0.017(5) 0.007(4) 0.009(4) -0.001(3) -0.004(4) -0.003(4)
C20 0.015(5) 0.016(5) 0.012(5) 0.003(4) -0.005(4) -0.009(4)
C21 0.030(6) 0.016(5) 0.011(5) 0.009(4) -0.008(4) -0.013(4)
C22 0.039(7) 0.026(6) 0.029(6) 0.013(5) -0.018(5) -0.022(5)
C23 0.036(6) 0.019(5) 0.009(5) 0.004(4) -0.007(4) -0.016(5)
C24 0.026(5) 0.016(5) 0.008(5) 0.000(4) -0.003(4) -0.014(4)
C25 0.018(5) 0.016(5) 0.012(5) -0.004(4) -0.005(4) -0.008(4)
C26 0.015(5) 0.014(5) 0.013(5) 0.000(4) -0.006(4) 0.001(4)
C27 0.020(6) 0.008(5) 0.034(6) 0.004(4) -0.003(5) -0.002(4)
C28 0.020(6) 0.019(5) 0.029(6) 0.005(5) -0.006(5) 0.002(4)
C29 0.017(5) 0.026(6) 0.026(6) 0.012(5) -0.012(4) -0.007(5)
C30 0.018(5) 0.020(5) 0.018(5) 0.004(4) -0.008(4) -0.007(4)
Cl35 0.0175(11) 0.0121(10) 0.0100(11) 0.0000(8) -0.0010(9) -0.0061(9)
Cl36 0.0184(12) 0.0106(10) 0.0143(11) 0.0003(8) -0.0050(9) -0.0078(9)
Cl37 0.0152(11) 0.0129(10) 0.0117(11) 0.0006(8) -0.0013(9) -0.0060(9)
Sn41 0.0195(4) 0.0104(3) 0.0102(3) -0.0005(2) -0.0018(3) -0.0071(3)
Cl42 0.0250(14) 0.0216(13) 0.0385(16) -0.0011(11) -0.0043(12) -0.0165(11)
Cl43 0.0334(15) 0.0176(12) 0.0161(12) -0.0032(10) 0.0054(11) -0.0107(11)
Cl44 0.0523(19) 0.0154(12) 0.0271(15) 0.0026(10) -0.0196(13) -0.0121(12)
C45 0.019(5) 0.017(5) 0.003(4) -0.003(4) 0.004(4) -0.008(4)
C46 0.021(5) 0.016(5) 0.019(5) -0.004(4) 0.001(4) -0.006(4)
C47 0.020(5) 0.026(6) 0.018(5) 0.004(4) 0.001(4) -0.013(5)
C48 0.031(7) 0.023(6) 0.041(8) 0.004(5) -0.001(6) -0.010(5)
C49 0.033(7) 0.042(7) 0.037(7) 0.003(6) 0.010(6) -0.023(6)
C50 0.022(6) 0.038(7) 0.046(8) 0.006(6) 0.013(5) -0.019(5)
C51 0.016(5) 0.025(5) 0.017(5) 0.008(4) -0.002(4) -0.003(4)
P52 0.0208(13) 0.0130(12) 0.0093(12) 0.0016(9) -0.0041(10) -0.0095(10)
C53 0.019(5) 0.019(5) 0.010(5) -0.009(4) 0.005(4) -0.007(4)
C54 0.023(6) 0.019(5) 0.020(6) 0.002(4) -0.007(4) 0.000(4)
C55 0.035(7) 0.017(6) 0.029(7) -0.001(5) -0.010(5) 0.005(5)
C56 0.042(8) 0.020(6) 0.033(7) -0.006(5) -0.017(6) 0.003(5)
C57 0.050(8) 0.019(5) 0.026(6) 0.011(5) -0.017(5) -0.017(5)
C58 0.033(6) 0.015(5) 0.025(6) 0.005(4) -0.015(5) -0.009(5)
C59 0.009(4) 0.023(5) 0.007(4) -0.001(4) 0.001(3) -0.003(4)
C60 0.024(5) 0.006(4) 0.013(5) 0.004(4) -0.002(4) -0.006(4)
C61 0.042(7) 0.036(6) 0.015(5) 0.008(5) -0.009(5) -0.029(6)
C62 0.019(6) 0.044(7) 0.021(6) -0.004(5) 0.007(4) -0.015(5)
C63 0.022(6) 0.038(6) 0.011(5) -0.009(5) 0.007(4) -0.007(5)
C64 0.024(6) 0.019(5) 0.022(6) -0.001(4) 0.005(4) -0.016(5)
C65 0.020(2) 0.020(2) 0.021(2) 0.0016(17) -0.0053(18) -0.0118(18)
C66 0.020(2) 0.020(2) 0.021(2) 0.0016(17) -0.0053(18) -0.0118(18)
C67 0.020(2) 0.020(2) 0.021(2) 0.0016(17) -0.0053(18) -0.0118(18)
C68 0.020(2) 0.020(2) 0.021(2) 0.0016(17) -0.0053(18) -0.0118(18)
C69 0.020(2) 0.020(2) 0.021(2) 0.0016(17) -0.0053(18) -0.0118(18)
C70 0.020(2) 0.020(2) 0.021(2) 0.0016(17) -0.0053(18) -0.0118(18)
P101 0.0177(13) 0.0138(12) 0.0144(13) 0.0006(10) -0.0022(10) -0.0083(10)
C101 0.031(6) 0.011(5) 0.014(5) 0.004(4) -0.006(4) -0.011(4)
C102 0.025(6) 0.018(5) 0.020(6) -0.003(4) -0.004(4) -0.010(4)
C103 0.013(5) 0.022(5) 0.018(5) -0.004(4) 0.002(4) 0.003(4)
C104 0.010(5) 0.024(5) 0.021(5) 0.008(4) 0.001(4) -0.006(4)
C105 0.024(6) 0.023(5) 0.030(6) 0.006(5) -0.008(5) -0.014(5)
C106 0.028(6) 0.017(5) 0.014(5) -0.005(4) 0.005(4) -0.014(4)
C111 0.023(2) 0.020(2) 0.014(2) -0.0043(17) 0.0043(18) -0.0068(19)
C112 0.023(2) 0.020(2) 0.014(2) -0.0043(17) 0.0043(18) -0.0068(19)
C113 0.023(2) 0.020(2) 0.014(2) -0.0043(17) 0.0043(18) -0.0068(19)
C114 0.023(2) 0.020(2) 0.014(2) -0.0043(17) 0.0043(18) -0.0068(19)
C115 0.023(2) 0.020(2) 0.014(2) -0.0043(17) 0.0043(18) -0.0068(19)
C116 0.023(2) 0.020(2) 0.014(2) -0.0043(17) 0.0043(18) -0.0068(19)
C121 0.013(5) 0.014(5) 0.017(5) 0.001(4) -0.002(4) -0.004(4)
C122 0.021(6) 0.019(5) 0.031(6) -0.001(4) -0.012(5) -0.011(4)
C123 0.033(7) 0.026(6) 0.025(6) 0.008(5) -0.015(5) -0.008(5)
C124 0.024(6) 0.030(6) 0.021(6) 0.017(5) -0.011(5) -0.013(5)
C125 0.028(6) 0.013(5) 0.025(6) 0.002(4) 0.000(5) -0.009(4)
C126 0.027(6) 0.020(5) 0.022(6) 0.001(4) -0.003(5) -0.012(5)
C201 0.036(7) 0.037(7) 0.039(8) -0.013(6) 0.014(6) -0.016(6)
C202 0.048(8) 0.032(7) 0.038(8) 0.001(6) 0.004(6) -0.018(6)
O203 0.038(5) 0.041(5) 0.037(5) -0.006(4) -0.012(4) -0.014(4)
C204 0.022(6) 0.067(9) 0.036(8) -0.013(7) -0.011(6) -0.006(6)
C205 0.051(10) 0.082(11) 0.066(12) -0.034(9) -0.016(8) -0.020(9)
C211 0.056(10) 0.053(9) 0.043(9) 0.000(7) -0.004(7) -0.015(8)
C212 0.057(9) 0.036(7) 0.039(8) 0.016(6) -0.022(7) -0.023(7)
O213 0.044(5) 0.047(5) 0.037(5) 0.016(4) -0.013(4) -0.025(5)
C214 0.053(9) 0.069(10) 0.052(10) 0.008(8) -0.025(8) -0.041(8)
C215 0.037(9) 0.064(10) 0.097(14) 0.023(9) -0.018(9) -0.029(8)

loop_
_atom_type_symbol
_atom_type_description
_atom_type_scat_dispersion_real
_atom_type_scat_dispersion_imag
_atom_type_scat_source
C C 0.0033 0.0016 'International Tables Vol C Tables 4.2.6.8 and 6.1.1.4'
H H 0 0 'International Tables Vol C Tables 4.2.6.8 and 6.1.1.4'
P P 0.1023 0.0942 'International Tables Vol C Tables 4.2.6.8 and 6.1.1.4'
Cl Cl 0.1484 0.1585 'International Tables Vol C Tables 4.2.6.8 and 6.1.1.4'
Ru Ru -1.2594 0.8363 'International Tables Vol C Tables 4.2.6.8 and 6.1.1.4'
Sn Sn -0.6537 1.4246 'International Tables Vol C Tables 4.2.6.8 and 6.1.1.4'
O O 0.0106 0.006 'International Tables Vol C Tables 4.2.6.8 and 6.1.1.4'

loop_
_geom_angle_atom_site_label_1
_geom_angle_atom_site_label_2
_geom_angle_atom_site_label_3
_geom_angle
C5 Ru1 P12 89.4(3)
C5 Ru1 Cl37 104.4(3)
P12 Ru1 Cl37 93.11(8)
C5 Ru1 Cl35 92.7(3)
P12 Ru1 Cl35 172.44(8)
Cl37 Ru1 Cl35 79.33(7)
C5 Ru1 Sn1 86.9(3)
P12 Ru1 Sn1 97.46(6)
Cl37 Ru1 Sn1 164.66(6)
Cl35 Ru1 Sn1 89.93(6)
C5 Ru1 Cl36 169.0(3)
P12 Ru1 Cl36 100.43(8)
Cl37 Ru1 Cl36 80.24(7)
Cl35 Ru1 Cl36 78.25(7)
Sn1 Ru1 Cl36 86.90(5)
C45 Ru2 P52 88.0(3)
C45 Ru2 Cl36 98.6(3)
P52 Ru2 Cl36 95.53(8)
C45 Ru2 Cl35 97.7(3)
P52 Ru2 Cl35 173.95(9)
Cl36 Ru2 Cl35 81.71(7)
C45 Ru2 Sn41 89.5(3)
P52 Ru2 Sn41 97.27(6)
Cl36 Ru2 Sn41 165.07(6)
Cl35 Ru2 Sn41 84.80(5)
C45 Ru2 Cl37 173.9(3)
P52 Ru2 Cl37 98.03(8)
Cl36 Ru2 Cl37 80.01(7)
Cl35 Ru2 Cl37 76.22(7)
Sn41 Ru2 Cl37 90.60(5)
Cl4 Sn1 Cl2 95.47(10)
Cl4 Sn1 Cl3 94.81(10)
Cl2 Sn1 Cl3 95.28(9)
Cl4 Sn1 Ru1 116.51(7)
Cl2 Sn1 Ru1 125.40(7)
Cl3 Sn1 Ru1 122.34(6)
C6 C5 Ru1 134.0(7)
C6 C5 H5 113
Ru1 C5 H5 113
C11 C6 C7 118.7(9)
C11 C6 C5 123.1(9)
C7 C6 C5 118.3(9)
C8 C7 C6 121.0(9)
C8 C7 H7 119.5
C6 C7 H7 119.5
C9 C8 C7 119.0(10)
C9 C8 H8 120.5
C7 C8 H8 120.5
C10 C9 C8 121.0(9)
C10 C9 H9 119.5
C8 C9 H9 119.5
C9 C10 C11 120.8(9)
C9 C10 H10 119.6
C11 C10 H10 119.6
C6 C11 C10 119.6(9)
C6 C11 H11 120.2
C10 C11 H11 120.2
C13 P12 C25 107.7(4)
C13 P12 C19 102.3(4)
C25 P12 C19 102.9(4)
C13 P12 Ru1 111.1(3)
C25 P12 Ru1 116.1(3)
C19 P12 Ru1 115.5(3)
C18 C13 C14 109.1(8)
C18 C13 P12 114.2(6)
C14 C13 P12 116.2(6)
C18 C13 H13 105.5
C14 C13 H13 105.5
P12 C13 H13 105.5
C15 C14 C13 110.3(8)
C15 C14 H14A 109.6
C13 C14 H14A 109.6
C15 C14 H14B 109.6
C13 C14 H14B 109.6
H14A C14 H14B 108.1
C14 C15 C16 111.0(8)
C14 C15 H15A 109.4
C16 C15 H15A 109.4
C14 C15 H15B 109.4
C16 C15 H15B 109.4
H15A C15 H15B 108
C17 C16 C15 111.2(8)
C17 C16 H16A 109.4
C15 C16 H16A 109.4
C17 C16 H16B 109.4
C15 C16 H16B 109.4
H16A C16 H16B 108
C16 C17 C18 110.3(8)
C16 C17 H17A 109.6
C18 C17 H17A 109.6
C16 C17 H17B 109.6
C18 C17 H17B 109.6
H17A C17 H17B 108.1
C13 C18 C17 110.5(8)
C13 C18 H18A 109.5
C17 C18 H18A 109.5
C13 C18 H18B 109.5
C17 C18 H18B 109.5
H18A C18 H18B 108.1
C20 C19 C24 110.4(7)
C20 C19 P12 115.4(6)
C24 C19 P12 109.7(6)
C20 C19 H19 107
C24 C19 H19 107
P12 C19 H19 107
C19 C20 C21 110.4(7)
C19 C20 H20A 109.6
C21 C20 H20A 109.6
C19 C20 H20B 109.6
C21 C20 H20B 109.6
H20A C20 H20B 108.1
C22 C21 C20 112.0(8)
C22 C21 H21A 109.2
C20 C21 H21A 109.2
C22 C21 H21B 109.2
C20 C21 H21B 109.2
H21A C21 H21B 107.9
C21 C22 C23 111.9(8)
C21 C22 H22A 109.2
C23 C22 H22A 109.2
C21 C22 H22B 109.2
C23 C22 H22B 109.2
H22A C22 H22B 107.9
C22 C23 C24 109.3(8)
C22 C23 H23A 109.8
C24 C23 H23A 109.8
C22 C23 H23B 109.8
C24 C23 H23B 109.8
H23A C23 H23B 108.3
C23 C24 C19 109.9(7)
C23 C24 H24A 109.7
C19 C24 H24A 109.7
C23 C24 H24B 109.7
C19 C24 H24B 109.7
H24A C24 H24B 108.2
C26 C25 C30 107.7(7)
C26 C25 P12 118.4(6)
C30 C25 P12 114.6(6)
C26 C25 H25 104.9
C30 C25 H25 104.9
P12 C25 H25 104.9
C27 C26 C25 110.2(8)
C27 C26 H26A 109.6
C25 C26 H26A 109.6
C27 C26 H26B 109.6
C25 C26 H26B 109.6
H26A C26 H26B 108.1
C26 C27 C28 112.6(8)
C26 C27 H27A 109.1
C28 C27 H27A 109.1
C26 C27 H27B 109.1
C28 C27 H27B 109.1
H27A C27 H27B 107.8
C27 C28 C29 110.8(8)
C27 C28 H28A 109.5
C29 C28 H28A 109.5
C27 C28 H28B 109.5
C29 C28 H28B 109.5
H28A C28 H28B 108.1
C28 C29 C30 109.8(8)
C28 C29 H29A 109.7
C30 C29 H29A 109.7
C28 C29 H29B 109.7
C30 C29 H29B 109.7
H29A C29 H29B 108.2
C29 C30 C25 110.0(8)
C29 C30 H30A 109.7
C25 C30 H30A 109.7
C29 C30 H30B 109.7
C25 C30 H30B 109.7
H30A C30 H30B 108.2
Ru2 Cl35 Ru1 85.91(7)
Ru2 Cl36 Ru1 84.77(7)
Ru1 Cl37 Ru2 84.60(7)
Cl42 Sn41 Cl43 97.16(9)
Cl42 Sn41 Cl44 95.10(10)
Cl43 Sn41 Cl44 96.07(9)
Cl42 Sn41 Ru2 120.10(7)
Cl43 Sn41 Ru2 113.31(6)
Cl44 Sn41 Ru2 128.65(7)
C46 C45 Ru2 131.1(7)
C46 C45 H45 114.5
Ru2 C45 H45 114.5
C51 C46 C47 116.4(9)
C51 C46 C45 119.1(9)
C47 C46 C45 124.4(9)
C48 C47 C46 121.9(10)
C48 C47 H47 119.1
C46 C47 H47 119.1
C49 C48 C47 119.4(11)
C49 C48 H48 120.3
C47 C48 H48 120.3
C48 C49 C50 122.0(10)
C48 C49 H49 119
C50 C49 H49 119
C51 C50 C49 117.5(11)
C51 C50 H50 121.2
C49 C50 H50 121.2
C50 C51 C46 122.7(10)
C50 C51 H51 118.7
C46 C51 H51 118.7
C65 P52 C59 101.9(4)
C65 P52 C53 107.4(4)
C59 P52 C53 103.7(4)
C65 P52 Ru2 112.2(3)
C59 P52 Ru2 115.2(3)
C53 P52 Ru2 115.1(3)
C54 C53 C58 107.0(8)
C54 C53 P52 115.7(6)
C58 C53 P52 117.3(6)
C54 C53 H53 105.2
C58 C53 H53 105.2
P52 C53 H53 105.2
C55 C54 C53 112.7(9)
C55 C54 H54A 109.1
C53 C54 H54A 109.1
C55 C54 H54B 109.1
C53 C54 H54B 109.1
H54A C54 H54B 107.8
C54 C55 C56 109.5(9)
C54 C55 H55A 109.8
C56 C55 H55A 109.8
C54 C55 H55B 109.8
C56 C55 H55B 109.8
H55A C55 H55B 108.2
C57 C56 C55 110.7(9)
C57 C56 H56A 109.5
C55 C56 H56A 109.5
C57 C56 H56B 109.5
C55 C56 H56B 109.5
H56A C56 H56B 108.1
C56 C57 C58 113.2(8)
C56 C57 H57A 108.9
C58 C57 H57A 108.9
C56 C57 H57B 108.9
C58 C57 H57B 108.9
H57A C57 H57B 107.8
C57 C58 C53 110.4(9)
C57 C58 H58A 109.6
C53 C58 H58A 109.6
C57 C58 H58B 109.6
C53 C58 H58B 109.6
H58A C58 H58B 108.1
C64 C59 C60 109.7(7)
C64 C59 P52 115.2(6)
C60 C59 P52 111.8(6)
C64 C59 H59 106.5
C60 C59 H59 106.5
P52 C59 H59 106.5
C61 C60 C59 111.8(8)
C61 C60 H60A 109.2
C59 C60 H60A 109.2
C61 C60 H60B 109.2
C59 C60 H60B 109.2
H60A C60 H60B 107.9
C60 C61 C62 111.1(8)
C60 C61 H61A 109.4
C62 C61 H61A 109.4
C60 C61 H61B 109.4
C62 C61 H61B 109.4
H61A C61 H61B 108
C63 C62 C61 112.2(9)
C63 C62 H62A 109.2
C61 C62 H62A 109.2
C63 C62 H62B 109.2
C61 C62 H62B 109.2
H62A C62 H62B 107.9
C64 C63 C62 112.6(8)
C64 C63 H63A 109.1
C62 C63 H63A 109.1
C64 C63 H63B 109.1
C62 C63 H63B 109.1
H63A C63 H63B 107.8
C63 C64 C59 110.6(8)
C63 C64 H64A 109.5
C59 C64 H64A 109.5
C63 C64 H64B 109.5
C59 C64 H64B 109.5
H64A C64 H64B 108.1
C70 C65 C66 110.2(8)
C70 C65 P52 116.5(7)
C66 C65 P52 114.6(6)
C70 C65 H65 104.7
C66 C65 H65 104.7
P52 C65 H65 104.7
C67 C66 C65 110.7(8)
C67 C66 H66A 109.5
C65 C66 H66A 109.5
C67 C66 H66B 109.5
C65 C66 H66B 109.5
H66A C66 H66B 108.1
C68 C67 C66 111.5(8)
C68 C67 H67A 109.3
C66 C67 H67A 109.3
C68 C67 H67B 109.3
C66 C67 H67B 109.3
H67A C67 H67B 108
C67 C68 C69 109.7(8)
C67 C68 H68A 109.7
C69 C68 H68A 109.7
C67 C68 H68B 109.7
C69 C68 H68B 109.7
H68A C68 H68B 108.2
C70 C69 C68 110.5(8)
C70 C69 H69A 109.6
C68 C69 H69A 109.6
C70 C69 H69B 109.6
C68 C69 H69B 109.6
H69A C69 H69B 108.1
C69 C70 C65 109.4(8)
C69 C70 H70A 109.8
C65 C70 H70A 109.8
C69 C70 H70B 109.8
C65 C70 H70B 109.8
H70A C70 H70B 108.2
C101 P101 C111 110.9(5)
C101 P101 C121 111.2(4)
C111 P101 C121 110.7(4)
C101 P101 H901 109(4)
C111 P101 H901 102(4)
C121 P101 H901 113(4)
C106 C101 C102 111.1(8)
C106 C101 P101 111.7(7)
C102 C101 P101 111.6(7)
C106 C101 H101 107.4
C102 C101 H101 107.4
P101 C101 H101 107.4
C103 C102 C101 109.6(8)
C103 C102 H10A 109.8
C101 C102 H10A 109.8
C103 C102 H10B 109.8
C101 C102 H10B 109.8
H10A C102 H10B 108.2
C104 C103 C102 111.4(8)
C104 C103 H10C 109.3
C102 C103 H10C 109.3
C104 C103 H10D 109.3
C102 C103 H10D 109.3
H10C C103 H10D 108
C105 C104 C103 111.4(8)
C105 C104 H10E 109.3
C103 C104 H10E 109.3
C105 C104 H10F 109.3
C103 C104 H10F 109.3
H10E C104 H10F 108
C106 C105 C104 111.2(8)
C106 C105 H10G 109.4
C104 C105 H10G 109.4
C106 C105 H10H 109.4
C104 C105 H10H 109.4
H10G C105 H10H 108
C105 C106 C101 110.7(8)
C105 C106 H10I 109.5
C101 C106 H10I 109.5
C105 C106 H10J 109.5
C101 C106 H10J 109.5
H10I C106 H10J 108.1
C116 C111 C112 111.6(8)
C116 C111 P101 110.3(7)
C112 C111 P101 112.0(7)
C116 C111 H111 107.5
C112 C111 H111 107.5
P101 C111 H111 107.5
C113 C112 C111 108.8(8)
C113 C112 H11A 109.9
C111 C112 H11A 109.9
C113 C112 H11B 109.9
C111 C112 H11B 109.9
H11A C112 H11B 108.3
C114 C113 C112 112.1(8)
C114 C113 H11C 109.2
C112 C113 H11C 109.2
C114 C113 H11D 109.2
C112 C113 H11D 109.2
H11C C113 H11D 107.9
C115 C114 C113 111.0(8)
C115 C114 H11E 109.4
C113 C114 H11E 109.4
C115 C114 H11F 109.4
C113 C114 H11F 109.4
H11E C114 H11F 108
C114 C115 C116 111.7(8)
C114 C115 H11G 109.3
C116 C115 H11G 109.3
C114 C115 H11H 109.3
C116 C115 H11H 109.3
H11G C115 H11H 107.9
C115 C116 C111 111.1(8)
C115 C116 H11I 109.4
C111 C116 H11I 109.4
C115 C116 H11J 109.4
C111 C116 H11J 109.4
H11I C116 H11J 108
C126 C121 C122 113.4(8)
C126 C121 P101 113.0(7)
C122 C121 P101 110.2(6)
C126 C121 H121 106.5
C122 C121 H121 106.5
P101 C121 H121 106.5
C123 C122 C121 110.8(8)
C123 C122 H12A 109.5
C121 C122 H12A 109.5
C123 C122 H12B 109.5
C121 C122 H12B 109.5
H12A C122 H12B 108.1
C122 C123 C124 111.3(8)
C122 C123 H12C 109.4
C124 C123 H12C 109.4
C122 C123 H12D 109.4
C124 C123 H12D 109.4
H12C C123 H12D 108
C125 C124 C123 110.8(8)
C125 C124 H12E 109.5
C123 C124 H12E 109.5
C125 C124 H12F 109.5
C123 C124 H12F 109.5
H12E C124 H12F 108.1
C124 C125 C126 111.6(8)
C124 C125 H12G 109.3
C126 C125 H12G 109.3
C124 C125 H12H 109.3
C126 C125 H12H 109.3
H12G C125 H12H 108
C121 C126 C125 110.3(8)
C121 C126 H12I 109.6
C125 C126 H12I 109.6
C121 C126 H12J 109.6
C125 C126 H12J 109.6
H12I C126 H12J 108.1
C202 C201 H20C 109.5
C202 C201 H20D 109.5
H20C C201 H20D 109.5
C202 C201 H20E 109.5
H20C C201 H20E 109.5
H20D C201 H20E 109.5
O203 C202 C201 107.3(10)
O203 C202 H20F 110.3
C201 C202 H20F 110.3
O203 C202 H20G 110.3
C201 C202 H20G 110.3
H20F C202 H20G 108.5
C204 O203 C202 111.3(9)
O203 C204 C205 109.5(10)
O203 C204 H20H 109.8
C205 C204 H20H 109.8
O203 C204 H20I 109.8
C205 C204 H20I 109.8
H20H C204 H20I 108.2
C204 C205 H20J 109.5
C204 C205 H20K 109.5
H20J C205 H20K 109.5
C204 C205 H20L 109.5
H20J C205 H20L 109.5
H20K C205 H20L 109.5
C212 C211 H21C 109.5
C212 C211 H21D 109.5
H21C C211 H21D 109.5
C212 C211 H21E 109.5
H21C C211 H21E 109.5
H21D C211 H21E 109.5
O213 C212 C211 110.4(11)
O213 C212 H21F 109.6
C211 C212 H21F 109.6
O213 C212 H21G 109.6
C211 C212 H21G 109.6
H21F C212 H21G 108.1
C212 O213 C214 113.7(10)
O213 C214 C215 109.4(12)
O213 C214 H21H 109.8
C215 C214 H21H 109.8
O213 C214 H21I 109.8
C215 C214 H21I 109.8
H21H C214 H21I 108.2
C214 C215 H21J 109.5
C214 C215 H21K 109.5
H21J C215 H21K 109.5
C214 C215 H21L 109.5
H21J C215 H21L 109.5
H21K C215 H21L 109.5

loop_
_geom_bond_atom_site_label_1
_geom_bond_atom_site_label_2
_geom_bond_distance
Ru1 C5 1.897(10)
Ru1 P12 2.352(2)
Ru1 Cl37 2.428(2)
Ru1 Cl35 2.494(2)
Ru1 Sn1 2.5899(9)
Ru1 Cl36 2.597(2)
Ru2 C45 1.893(9)
Ru2 P52 2.351(3)
Ru2 Cl36 2.430(2)
Ru2 Cl35 2.482(2)
Ru2 Sn41 2.5770(9)
Ru2 Cl37 2.607(2)
Sn1 Cl4 2.355(3)
Sn1 Cl2 2.393(2)
Sn1 Cl3 2.439(3)
C5 C6 1.452(12)
C5 H5 0.95
C6 C11 1.402(13)
C6 C7 1.421(13)
C7 C8 1.394(13)
C7 H7 0.95
C8 C9 1.393(14)
C8 H8 0.95
C9 C10 1.375(13)
C9 H9 0.95
C10 C11 1.404(12)
C10 H10 0.95
C11 H11 0.95
P12 C13 1.863(9)
P12 C25 1.867(9)
P12 C19 1.872(8)
C13 C18 1.542(12)
C13 C14 1.548(12)
C13 H13 1
C14 C15 1.519(13)
C14 H14A 0.99
C14 H14B 0.99
C15 C16 1.535(12)
C15 H15A 0.99
C15 H15B 0.99
C16 C17 1.531(13)
C16 H16A 0.99
C16 H16B 0.99
C17 C18 1.549(13)
C17 H17A 0.99
C17 H17B 0.99
C18 H18A 0.99
C18 H18B 0.99
C19 C20 1.534(12)
C19 C24 1.549(12)
C19 H19 1
C20 C21 1.544(12)
C20 H20A 0.99
C20 H20B 0.99
C21 C22 1.530(13)
C21 H21A 0.99
C21 H21B 0.99
C22 C23 1.544(13)
C22 H22A 0.99
C22 H22B 0.99
C23 C24 1.546(11)
C23 H23A 0.99
C23 H23B 0.99
C24 H24A 0.99
C24 H24B 0.99
C25 C26 1.548(12)
C25 C30 1.549(12)
C25 H25 1
C26 C27 1.523(13)
C26 H26A 0.99
C26 H26B 0.99
C27 C28 1.530(14)
C27 H27A 0.99
C27 H27B 0.99
C28 C29 1.534(14)
C28 H28A 0.99
C28 H28B 0.99
C29 C30 1.546(13)
C29 H29A 0.99
C29 H29B 0.99
C30 H30A 0.99
C30 H30B 0.99
Sn41 Cl42 2.391(3)
Sn41 Cl43 2.398(2)
Sn41 Cl44 2.409(3)
C45 C46 1.447(12)
C45 H45 0.95
C46 C51 1.421(13)
C46 C47 1.421(14)
C47 C48 1.397(14)
C47 H47 0.95
C48 C49 1.378(16)
C48 H48 0.95
C49 C50 1.412(17)
C49 H49 0.95
C50 C51 1.404(13)
C50 H50 0.95
C51 H51 0.95
P52 C65 1.869(9)
P52 C59 1.872(9)
P52 C53 1.881(10)
C53 C54 1.526(13)
C53 C58 1.560(13)
C53 H53 1
C54 C55 1.515(13)
C54 H54A 0.99
C54 H54B 0.99
C55 C56 1.554(16)
C55 H55A 0.99
C55 H55B 0.99
C56 C57 1.501(16)
C56 H56A 0.99
C56 H56B 0.99
C57 C58 1.534(14)
C57 H57A 0.99
C57 H57B 0.99
C58 H58A 0.99
C58 H58B 0.99
C59 C64 1.536(12)
C59 C60 1.550(12)
C59 H59 1
C60 C61 1.514(13)
C60 H60A 0.99
C60 H60B 0.99
C61 C62 1.530(14)
C61 H61A 0.99
C61 H61B 0.99
C62 C63 1.526(14)
C62 H62A 0.99
C62 H62B 0.99
C63 C64 1.523(13)
C63 H63A 0.99
C63 H63B 0.99
C64 H64A 0.99
C64 H64B 0.99
C65 C70 1.546(13)
C65 C66 1.547(13)
C65 H65 1
C66 C67 1.542(12)
C66 H66A 0.99
C66 H66B 0.99
C67 C68 1.539(12)
C67 H67A 0.99
C67 H67B 0.99
C68 C69 1.549(13)
C68 H68A 0.99
C68 H68B 0.99
C69 C70 1.536(12)
C69 H69A 0.99
C69 H69B 0.99
C70 H70A 0.99
C70 H70B 0.99
P101 C101 1.810(10)
P101 C111 1.840(9)
P101 C121 1.846(10)
P101 H901 1.61(10)
C101 C106 1.526(12)
C101 C102 1.556(13)
C101 H101 1
C102 C103 1.534(13)
C102 H10A 0.99
C102 H10B 0.99
C103 C104 1.532(13)
C103 H10C 0.99
C103 H10D 0.99
C104 C105 1.519(13)
C104 H10E 0.99
C104 H10F 0.99
C105 C106 1.506(13)
C105 H10G 0.99
C105 H10H 0.99
C106 H10I 0.99
C106 H10J 0.99
C111 C116 1.532(13)
C111 C112 1.546(14)
C111 H111 1
C112 C113 1.543(12)
C112 H11A 0.99
C112 H11B 0.99
C113 C114 1.533(13)
C113 H11C 0.99
C113 H11D 0.99
C114 C115 1.515(14)
C114 H11E 0.99
C114 H11F 0.99
C115 C116 1.523(12)
C115 H11G 0.99
C115 H11H 0.99
C116 H11I 0.99
C116 H11J 0.99
C121 C126 1.520(12)
C121 C122 1.551(12)
C121 H121 1
C122 C123 1.528(14)
C122 H12A 0.99
C122 H12B 0.99
C123 C124 1.544(13)
C123 H12C 0.99
C123 H12D 0.99
C124 C125 1.515(13)
C124 H12E 0.99
C124 H12F 0.99
C125 C126 1.535(14)
C125 H12G 0.99
C125 H12H 0.99
C126 H12I 0.99
C126 H12J 0.99
C201 C202 1.528(16)
C201 H20C 0.98
C201 H20D 0.98
C201 H20E 0.98
C202 O203 1.434(13)
C202 H20F 0.99
C202 H20G 0.99
O203 C204 1.430(13)
C204 C205 1.492(17)
C204 H20H 0.99
C204 H20I 0.99
C205 H20J 0.98
C205 H20K 0.98
C205 H20L 0.98
C211 C212 1.519(17)
C211 H21C 0.98
C211 H21D 0.98
C211 H21E 0.98
C212 O213 1.420(14)
C212 H21F 0.99
C212 H21G 0.99
O213 C214 1.424(15)
C214 C215 1.492(19)
C214 H21H 0.99
C214 H21I 0.99
C215 H21J 0.98
C215 H21K 0.98
C215 H21L 0.98

loop_
_geom_torsion_atom_site_label_1
_geom_torsion_atom_site_label_2
_geom_torsion_atom_site_label_3
_geom_torsion_atom_site_label_4
_geom_torsion
C5 Ru1 Sn1 Cl4 71.8(3)
P12 Ru1 Sn1 Cl4 160.82(12)
Cl37 Ru1 Sn1 Cl4 -66.0(3)
Cl35 Ru1 Sn1 Cl4 -20.82(12)
Cl36 Ru1 Sn1 Cl4 -99.06(11)
C5 Ru1 Sn1 Cl2 -169.1(3)
P12 Ru1 Sn1 Cl2 -80.16(11)
Cl37 Ru1 Sn1 Cl2 53.0(2)
Cl35 Ru1 Sn1 Cl2 98.20(10)
Cl36 Ru1 Sn1 Cl2 19.96(10)
C5 Ru1 Sn1 Cl3 -43.4(3)
P12 Ru1 Sn1 Cl3 45.55(10)
Cl37 Ru1 Sn1 Cl3 178.7(2)
Cl35 Ru1 Sn1 Cl3 -136.09(9)
Cl36 Ru1 Sn1 Cl3 145.67(9)
P12 Ru1 C5 C6 133.2(9)
Cl37 Ru1 C5 C6 40.1(9)
Cl35 Ru1 C5 C6 -39.5(9)
Sn1 Ru1 C5 C6 -129.3(9)
Cl36 Ru1 C5 C6 -73.5(18)
Ru1 C5 C6 C11 -10.1(14)
Ru1 C5 C6 C7 170.4(7)
C11 C6 C7 C8 1.7(15)
C5 C6 C7 C8 -178.7(9)
C6 C7 C8 C9 -0.3(15)
C7 C8 C9 C10 -1.0(16)
C8 C9 C10 C11 0.8(16)
C7 C6 C11 C10 -1.8(14)
C5 C6 C11 C10 178.6(9)
C9 C10 C11 C6 0.6(14)
C5 Ru1 P12 C13 -82.7(4)
Cl37 Ru1 P12 C13 21.7(3)
Sn1 Ru1 P12 C13 -169.5(3)
Cl36 Ru1 P12 C13 102.3(3)
C5 Ru1 P12 C25 40.8(4)
Cl37 Ru1 P12 C25 145.2(3)
Sn1 Ru1 P12 C25 -46.0(3)
Cl36 Ru1 P12 C25 -134.2(3)
C5 Ru1 P12 C19 161.4(4)
Cl37 Ru1 P12 C19 -94.3(3)
Sn1 Ru1 P12 C19 74.6(3)
Cl36 Ru1 P12 C19 -13.6(3)
C25 P12 C13 C18 55.6(8)
C19 P12 C13 C18 -52.4(8)
Ru1 P12 C13 C18 -176.2(6)
C25 P12 C13 C14 -72.8(8)
C19 P12 C13 C14 179.2(7)
Ru1 P12 C13 C14 55.4(8)
C18 C13 C14 C15 59.3(10)
P12 C13 C14 C15 -169.9(7)
C13 C14 C15 C16 -58.3(11)
C14 C15 C16 C17 56.6(12)
C15 C16 C17 C18 -55.5(12)
C14 C13 C18 C17 -58.7(10)
P12 C13 C18 C17 169.5(7)
C16 C17 C18 C13 57.2(11)
C13 P12 C19 C20 -51.0(7)
C25 P12 C19 C20 -162.7(7)
Ru1 P12 C19 C20 69.8(7)
C13 P12 C19 C24 -176.4(6)
C25 P12 C19 C24 71.9(7)
Ru1 P12 C19 C24 -55.6(7)
C24 C19 C20 C21 -57.0(9)
P12 C19 C20 C21 178.0(6)
C19 C20 C21 C22 54.2(11)
C20 C21 C22 C23 -54.4(11)
C21 C22 C23 C24 56.3(11)
C22 C23 C24 C19 -58.9(11)
C20 C19 C24 C23 60.2(9)
P12 C19 C24 C23 -171.6(6)
C13 P12 C25 C26 -87.3(7)
C19 P12 C25 C26 20.3(8)
Ru1 P12 C25 C26 147.4(6)
C13 P12 C25 C30 41.6(8)
C19 P12 C25 C30 149.2(7)
Ru1 P12 C25 C30 -83.6(7)
C30 C25 C26 C27 59.5(10)
P12 C25 C26 C27 -168.4(7)
C25 C26 C27 C28 -56.9(11)
C26 C27 C28 C29 54.4(12)
C27 C28 C29 C30 -55.2(11)
C28 C29 C30 C25 60.3(10)
C26 C25 C30 C29 -61.9(10)
P12 C25 C30 C29 164.0(7)
C45 Ru2 Cl35 Ru1 138.6(3)
Cl36 Ru2 Cl35 Ru1 40.89(7)
Sn41 Ru2 Cl35 Ru1 -132.69(6)
Cl37 Ru2 Cl35 Ru1 -40.79(6)
C5 Ru1 Cl35 Ru2 148.0(3)
Cl37 Ru1 Cl35 Ru2 43.88(7)
Sn1 Ru1 Cl35 Ru2 -125.10(5)
Cl36 Ru1 Cl35 Ru2 -38.25(6)
C45 Ru2 Cl36 Ru1 -135.7(3)
P52 Ru2 Cl36 Ru1 135.55(8)
Cl35 Ru2 Cl36 Ru1 -39.03(7)
Sn41 Ru2 Cl36 Ru1 -13.4(3)
Cl37 Ru2 Cl36 Ru1 38.34(7)
C5 Ru1 Cl36 Ru2 74.1(14)
P12 Ru1 Cl36 Ru2 -133.11(8)
Cl37 Ru1 Cl36 Ru2 -41.72(7)
Cl35 Ru1 Cl36 Ru2 39.30(7)
Sn1 Ru1 Cl36 Ru2 129.87(6)
C5 Ru1 Cl37 Ru2 -131.4(3)
P12 Ru1 Cl37 Ru2 138.41(7)
Cl35 Ru1 Cl37 Ru2 -41.40(7)
Sn1 Ru1 Cl37 Ru2 4.8(3)
Cl36 Ru1 Cl37 Ru2 38.35(6)
P52 Ru2 Cl37 Ru1 -135.82(7)
Cl36 Ru2 Cl37 Ru1 -41.58(7)
Cl35 Ru2 Cl37 Ru1 42.25(6)
Sn41 Ru2 Cl37 Ru1 126.75(5)
C45 Ru2 Sn41 Cl42 168.0(3)
P52 Ru2 Sn41 Cl42 -104.07(11)
Cl36 Ru2 Sn41 Cl42 44.8(3)
Cl35 Ru2 Sn41 Cl42 70.21(10)
Cl37 Ru2 Sn41 Cl42 -5.90(10)
C45 Ru2 Sn41 Cl43 54.0(3)
P52 Ru2 Sn41 Cl43 141.93(10)
Cl36 Ru2 Sn41 Cl43 -69.2(3)
Cl35 Ru2 Sn41 Cl43 -43.78(9)
Cl37 Ru2 Sn41 Cl43 -119.89(9)
C45 Ru2 Sn41 Cl44 -65.4(3)
P52 Ru2 Sn41 Cl44 22.45(12)
Cl36 Ru2 Sn41 Cl44 171.3(3)
Cl35 Ru2 Sn41 Cl44 -163.26(11)
Cl37 Ru2 Sn41 Cl44 120.63(11)
P52 Ru2 C45 C46 128.8(8)
Cl36 Ru2 C45 C46 33.5(9)
Cl35 Ru2 C45 C46 -49.3(9)
Sn41 Ru2 C45 C46 -133.9(8)
Ru2 C45 C46 C51 -159.8(7)
Ru2 C45 C46 C47 19.9(14)
C51 C46 C47 C48 0.7(14)
C45 C46 C47 C48 -179.0(9)
C46 C47 C48 C49 1.9(16)
C47 C48 C49 C50 -2.0(18)
C48 C49 C50 C51 -0.4(18)
C49 C50 C51 C46 3.2(17)
C47 C46 C51 C50 -3.3(15)
C45 C46 C51 C50 176.4(9)
C45 Ru2 P52 C65 -80.2(4)
Cl36 Ru2 P52 C65 18.3(4)
Sn41 Ru2 P52 C65 -169.4(4)
Cl37 Ru2 P52 C65 98.9(4)
C45 Ru2 P52 C59 163.8(4)
Cl36 Ru2 P52 C59 -97.7(3)
Sn41 Ru2 P52 C59 74.6(3)
Cl37 Ru2 P52 C59 -17.1(3)
C45 Ru2 P52 C53 43.0(4)
Cl36 Ru2 P52 C53 141.5(3)
Sn41 Ru2 P52 C53 -46.2(3)
Cl37 Ru2 P52 C53 -137.8(3)
C65 P52 C53 C54 37.8(8)
C59 P52 C53 C54 145.2(7)
Ru2 P52 C53 C54 -88.0(7)
C65 P52 C53 C58 -90.0(8)
C59 P52 C53 C58 17.4(8)
Ru2 P52 C53 C58 144.2(6)
C58 C53 C54 C55 -61.0(10)
P52 C53 C54 C55 166.3(7)
C53 C54 C55 C56 59.9(12)
C54 C55 C56 C57 -54.3(12)
C55 C56 C57 C58 54.2(12)
C56 C57 C58 C53 -56.5(12)
C54 C53 C58 C57 57.2(10)
P52 C53 C58 C57 -170.9(7)
C65 P52 C59 C64 -48.8(8)
C53 P52 C59 C64 -160.2(7)
Ru2 P52 C59 C64 73.0(7)
C65 P52 C59 C60 -174.9(7)
C53 P52 C59 C60 73.6(7)
Ru2 P52 C59 C60 -53.1(7)
C64 C59 C60 C61 57.7(10)
P52 C59 C60 C61 -173.2(7)
C59 C60 C61 C62 -55.4(11)
C60 C61 C62 C63 52.6(12)
C61 C62 C63 C64 -53.1(13)
C62 C63 C64 C59 55.2(12)
C60 C59 C64 C63 -56.6(11)
P52 C59 C64 C63 176.2(7)
C59 P52 C65 C70 177.8(7)
C53 P52 C65 C70 -73.5(8)
Ru2 P52 C65 C70 54.0(8)
C59 P52 C65 C66 -51.5(8)
C53 P52 C65 C66 57.2(8)
Ru2 P52 C65 C66 -175.3(6)
C70 C65 C66 C67 -56.7(10)
P52 C65 C66 C67 169.6(7)
C65 C66 C67 C68 55.8(11)
C66 C67 C68 C69 -56.3(11)
C67 C68 C69 C70 58.7(10)
C68 C69 C70 C65 -60.2(10)
C66 C65 C70 C69 58.9(10)
P52 C65 C70 C69 -168.3(7)
C111 P101 C101 C106 -62.8(8)
C121 P101 C101 C106 60.8(8)
C111 P101 C101 C102 172.1(6)
C121 P101 C101 C102 -64.3(7)
C106 C101 C102 C103 55.9(11)
P101 C101 C102 C103 -178.7(7)
C101 C102 C103 C104 -54.7(11)
C102 C103 C104 C105 55.5(11)
C103 C104 C105 C106 -56.5(11)
C104 C105 C106 C101 57.5(11)
C102 C101 C106 C105 -57.6(11)
P101 C101 C106 C105 177.1(7)
C101 P101 C111 C116 -169.1(7)
C121 P101 C111 C116 67.1(8)
C101 P101 C111 C112 -44.0(8)
C121 P101 C111 C112 -167.9(7)
C116 C111 C112 C113 -56.1(10)
P101 C111 C112 C113 179.6(6)
C111 C112 C113 C114 56.0(11)
C112 C113 C114 C115 -56.2(11)
C113 C114 C115 C116 55.1(11)
C114 C115 C116 C111 -55.5(11)
C112 C111 C116 C115 56.5(10)
P101 C111 C116 C115 -178.2(7)
C101 P101 C121 C126 -92.3(7)
C111 P101 C121 C126 31.4(8)
C101 P101 C121 C122 139.6(6)
C111 P101 C121 C122 -96.7(7)
C126 C121 C122 C123 52.6(11)
P101 C121 C122 C123 -179.5(7)
C121 C122 C123 C124 -53.1(12)
C122 C123 C124 C125 56.7(12)
C123 C124 C125 C126 -58.1(11)
C122 C121 C126 C125 -53.5(11)
P101 C121 C126 C125 -179.9(7)
C124 C125 C126 C121 56.2(11)
C201 C202 O203 C204 177.2(10)
C202 O203 C204 C205 177.8(12)
C211 C212 O213 C214 176.0(10)
C212 O213 C214 C215 175.5(11)
